data_7050238
loop_
_publ_author_name
'Nail M. Shavaleev'
'Andrea Barbieri'
'Z\"oe R. Bell'
'Michael D. Ward'
'Francesco Barigelletti'

_publ_section_title
;
 New ligands in the 2,2'-dipyridylamine series and their Re(I)
 complexes; synthesis, structures and luminescence properties
;
_journal_issue 3
_journal_name_full 'New J. Chem.'
_journal_page_first 398
_journal_page_last 405
_journal_paper_doi 10.1039/b312647a
_journal_volume 28
_journal_year 2004
_chemical_formula_moiety 'C36 H24 Cl2 N8 O6 Re2'
_chemical_formula_sum 'C18 H12 Cl N4 O3 Re'
_chemical_formula_weight 553.96
_chemical_name_systematic
;
?
;
_space_group_IT_number 2
_symmetry_cell_setting triclinic
_symmetry_space_group_name_Hall '-P 1'
_symmetry_space_group_name_H-M 'P -1'
_atom_sites_solution_hydrogens geom
_atom_sites_solution_primary direct
_atom_sites_solution_secondary difmap
_audit_creation_method SHELXL-97
_cell_angle_alpha 98.149(15)
_cell_angle_beta 111.39(2)
_cell_angle_gamma 112.669(15)
_cell_formula_units_Z 4
_cell_length_a 11.125(4)
_cell_length_b 14.259(4)
_cell_length_c 14.454(6)
_cell_measurement_reflns_used 58
_cell_measurement_temperature 100(2)
_cell_measurement_theta_max 1
_cell_measurement_theta_min 0.62097
_cell_volume 1860.6(13)
_computing_cell_refinement 'Bruker SAINT (Bruker, 1998)'
_computing_data_collection 'Bruker SMART (Bruker, 1998)'
_computing_data_reduction 'Bruker SHELXTL (Bruker, 1998)'
_computing_molecular_graphics 'Bruker SHELXTL (Bruker, 1998)'
_computing_publication_material 'Bruker SHELXTL (Bruker, 1998)'
_computing_structure_refinement 'Bruker SHELXTL (Bruker, 1998)'
_computing_structure_solution 'Bruker SHELXTL (Bruker, 1998)'
_diffrn_ambient_temperature 100(2)
_diffrn_measured_fraction_theta_full 0.959
_diffrn_measured_fraction_theta_max 0.959
_diffrn_measurement_device_type 'CCD area detector'
_diffrn_measurement_method '\w rotation with narrow frames'
_diffrn_radiation_monochromator graphite
_diffrn_radiation_source 'fine-focus sealed tube'
_diffrn_radiation_type MoK\a
_diffrn_radiation_wavelength 0.71073
_diffrn_reflns_av_R_equivalents 0.0655
_diffrn_reflns_av_sigmaI/netI 0.1150
_diffrn_reflns_limit_h_max 14
_diffrn_reflns_limit_h_min -14
_diffrn_reflns_limit_k_max 18
_diffrn_reflns_limit_k_min -18
_diffrn_reflns_limit_l_max 18
_diffrn_reflns_limit_l_min -18
_diffrn_reflns_number 17961
_diffrn_reflns_theta_full 27.48
_diffrn_reflns_theta_max 27.48
_diffrn_reflns_theta_min 1.88
_diffrn_standards_decay_% 0
_diffrn_standards_number 0
_exptl_absorpt_coefficient_mu 6.701
_exptl_absorpt_correction_T_max 0.70
_exptl_absorpt_correction_T_min 0.04
_exptl_absorpt_correction_type multi-scan
_exptl_absorpt_process_details 'SADABS (Sheldrick, 1996)'
_exptl_crystal_colour colourless
_exptl_crystal_density_diffrn 1.978
_exptl_crystal_density_method 'not measured'
_exptl_crystal_description plate
_exptl_crystal_F_000 1056
_exptl_crystal_size_max 0.5
_exptl_crystal_size_mid 0.2
_exptl_crystal_size_min 0.05
_refine_diff_density_max 2.149
_refine_diff_density_min -2.181
_refine_diff_density_rms 0.235
_refine_ls_extinction_method none
_refine_ls_goodness_of_fit_ref 0.951
_refine_ls_hydrogen_treatment mixed
_refine_ls_matrix_type full
_refine_ls_number_parameters 481
_refine_ls_number_reflns 8189
_refine_ls_number_restraints 0
_refine_ls_restrained_S_all 0.951
_refine_ls_R_factor_all 0.0702
_refine_ls_R_factor_gt 0.0481
_refine_ls_shift/su_max 0.001
_refine_ls_shift/su_mean 0.000
_refine_ls_structure_factor_coef Fsqd
_refine_ls_weighting_details 'calc w=1/[\s^2^(Fo^2^)+(0.0000P)^2^+0.0000P] where P=(Fo^2^+2Fc^2^)/3'
_refine_ls_weighting_scheme calc
_refine_ls_wR_factor_gt 0.1067
_refine_ls_wR_factor_ref 0.1146
_reflns_number_gt 5973
_reflns_number_total 8189
_reflns_threshold_expression >2sigma(I)
_cod_data_source_file b312647a.txt
_cod_data_source_block polo
_cod_depositor_comments
;
The following automatic conversions were performed:
'_symmetry_cell_setting' value 'Triclinic' changed to 'triclinic'
according to '/home/saulius/struct/CIF-dictionaries/cif_core.dic'
dictionary named 'cif_core.dic' version 2.4.1 from 2010-06-29.

Automatic conversion script
Id: cif_fix_enum 1527 2010-12-29 10:47:43Z saulius 
;
_cod_original_cell_volume 1860.5(11)
_cod_original_sg_symbol_H-M P-1
_cod_database_code 7050238

loop_
_symmetry_equiv_pos_as_xyz
'x, y, z'
'-x, -y, -z'

loop_
_atom_site_label
_atom_site_type_symbol
_atom_site_fract_x
_atom_site_fract_y
_atom_site_fract_z
_atom_site_U_iso_or_equiv
_atom_site_adp_type
_atom_site_occupancy
_atom_site_symmetry_multiplicity
_atom_site_calc_flag
_atom_site_refinement_flags
_atom_site_disorder_assembly
_atom_site_disorder_group
Re1 Re 0.40018(4) 0.31733(2) 0.23004(2) 0.01587(10) Uani 1 1 d . . .
Cl1 Cl 0.3295(2) 0.17444(16) 0.30887(16) 0.0201(4) Uani 1 1 d . . .
O41 O 0.4737(8) 0.4956(6) 0.1331(6) 0.0403(18) Uani 1 1 d . . .
O51 O 0.5927(7) 0.5000(5) 0.4422(5) 0.0230(13) Uani 1 1 d . . .
O61 O 0.6770(7) 0.3017(6) 0.2540(5) 0.0356(17) Uani 1 1 d . . .
N1 N 0.1247(8) 0.2758(5) 0.0270(5) 0.0169(15) Uani 1 1 d . . .
N11 N 0.1881(7) 0.3069(5) 0.2053(5) 0.0151(14) Uani 1 1 d . . .
N21 N 0.2572(7) 0.1828(5) 0.0805(5) 0.0138(14) Uani 1 1 d . . .
N31 N 0.0877(8) 0.4865(5) -0.0851(6) 0.0214(16) Uani 1 1 d . . .
C12 C 0.0857(9) 0.2896(6) 0.1097(7) 0.0172(17) Uani 1 1 d . . .
C13 C -0.0473(9) 0.2832(6) 0.0901(6) 0.0167(17) Uani 1 1 d . . .
H13A H -0.1142 0.2721 0.0227 0.020 Uiso 1 1 calc R . .
C14 C -0.0800(9) 0.2938(6) 0.1745(6) 0.0179(18) Uani 1 1 d . . .
H14A H -0.1700 0.2889 0.1645 0.021 Uiso 1 1 calc R . .
C15 C 0.0236(10) 0.3115(7) 0.2720(7) 0.0207(19) Uani 1 1 d . . .
H15A H 0.0048 0.3201 0.3294 0.025 Uiso 1 1 calc R . .
C16 C 0.1551(10) 0.3166(6) 0.2861(7) 0.0181(18) Uani 1 1 d . . .
H16A H 0.2231 0.3270 0.3528 0.022 Uiso 1 1 calc R . .
C22 C 0.1433(9) 0.1835(6) 0.0042(7) 0.0175(17) Uani 1 1 d . . .
C23 C 0.0442(9) 0.0966(6) -0.0893(6) 0.0172(17) Uani 1 1 d . . .
H23A H -0.0360 0.0981 -0.1390 0.021 Uiso 1 1 calc R . .
C24 C 0.0675(9) 0.0078(6) -0.1067(6) 0.0184(17) Uani 1 1 d . . .
H24A H 0.0057 -0.0495 -0.1695 0.022 Uiso 1 1 calc R . .
C25 C 0.1826(10) 0.0065(7) -0.0298(7) 0.0217(19) Uani 1 1 d . . .
H25A H 0.2002 -0.0519 -0.0394 0.026 Uiso 1 1 calc R . .
C26 C 0.2733(10) 0.0934(7) 0.0631(7) 0.0208(18) Uani 1 1 d . . .
H26A H 0.3489 0.0900 0.1160 0.025 Uiso 1 1 calc R . .
C32 C 0.0846(10) 0.4211(7) -0.0279(7) 0.0202(13) Uani 1 1 d . . .
H32A H 0.0567 0.4316 0.0244 0.024 Uiso 1 1 calc R . .
C33 C 0.1199(9) 0.3381(6) -0.0401(6) 0.0168(17) Uani 1 1 d . . .
C34 C 0.1578(11) 0.3221(7) -0.1202(7) 0.028(2) Uani 1 1 d . . .
H34A H 0.1806 0.2669 -0.1328 0.034 Uiso 1 1 calc R . .
C35 C 0.1615(10) 0.3886(7) -0.1812(6) 0.0202(13) Uani 1 1 d . . .
H35A H 0.1887 0.3791 -0.2341 0.024 Uiso 1 1 calc R . .
C36 C 0.1246(11) 0.4694(7) -0.1634(7) 0.027(2) Uani 1 1 d . . .
H36A H 0.1251 0.5128 -0.2059 0.033 Uiso 1 1 calc R . .
C41 C 0.4412(9) 0.4243(8) 0.1652(7) 0.024(2) Uani 1 1 d . . .
C51 C 0.5183(10) 0.4304(7) 0.3626(7) 0.0217(19) Uani 1 1 d . . .
C61 C 0.5715(10) 0.3069(7) 0.2444(7) 0.0220(19) Uani 1 1 d . . .
Re2 Re -0.52075(4) 0.12360(2) -0.20464(2) 0.01524(10) Uani 1 1 d . . .
Cl2 Cl -0.2901(2) 0.11901(16) -0.17333(15) 0.0191(4) Uani 1 1 d . . .
O141 O -0.4049(8) 0.2749(5) 0.0175(5) 0.0316(16) Uani 1 1 d . . .
O151 O -0.8034(7) 0.1354(5) -0.2505(5) 0.0257(14) Uani 1 1 d . . .
O161 O -0.6246(8) -0.0689(5) -0.1273(6) 0.0354(17) Uani 1 1 d . . .
N2 N -0.6636(7) 0.1484(5) -0.4261(5) 0.0183(15) Uani 1 1 d . . .
N111 N -0.4386(8) 0.2509(5) -0.2683(5) 0.0159(14) Uani 1 1 d . . .
N121 N -0.6016(7) 0.0212(5) -0.3653(5) 0.0136(14) Uani 1 1 d . . .
C135 C -1.0360(9) 0.1079(7) -0.5850(7) 0.0208(18) Uani 1 1 d . . .
H13B H -1.1257 0.0566 -0.6408 0.025 Uiso 1 1 calc R . .
C112 C -0.5222(9) 0.2430(6) -0.3674(6) 0.0167(17) Uani 1 1 d . . .
C113 C -0.4763(10) 0.3194(7) -0.4135(7) 0.0215(19) Uani 1 1 d . . .
H11A H -0.5365 0.3109 -0.4821 0.026 Uiso 1 1 calc R . .
C114 C -0.3401(9) 0.4081(6) -0.3560(6) 0.0179(17) Uani 1 1 d . . .
H11B H -0.3075 0.4610 -0.3850 0.021 Uiso 1 1 calc R . .
C115 C -0.2525(10) 0.4179(7) -0.2551(7) 0.025(2) Uani 1 1 d . . .
H11C H -0.1599 0.4771 -0.2148 0.030 Uiso 1 1 calc R . .
C116 C -0.3055(9) 0.3381(7) -0.2154(7) 0.0218(19) Uani 1 1 d . . .
H11D H -0.2454 0.3448 -0.1476 0.026 Uiso 1 1 calc R . .
C122 C -0.6622(10) 0.0495(6) -0.4499(7) 0.0201(18) Uani 1 1 d . . .
C123 C -0.7135(9) -0.0138(7) -0.5526(6) 0.0184(17) Uani 1 1 d . . .
H12A H -0.7516 0.0080 -0.6092 0.022 Uiso 1 1 calc R . .
C124 C -0.7067(9) -0.1092(7) -0.5690(7) 0.0203(18) Uani 1 1 d . . .
H12B H -0.7455 -0.1539 -0.6372 0.024 Uiso 1 1 calc R . .
C125 C -0.6431(9) -0.1382(6) -0.4851(6) 0.0164(17) Uani 1 1 d . . .
H12C H -0.6369 -0.2017 -0.4951 0.020 Uiso 1 1 calc R . .
C126 C -0.5870(9) -0.0679(6) -0.3822(6) 0.0173(17) Uani 1 1 d . . .
H12D H -0.5386 -0.0843 -0.3246 0.021 Uiso 1 1 calc R . .
C134 C -0.9171(10) 0.0896(7) -0.5509(7) 0.0225(19) Uani 1 1 d . . .
H13C H -0.9261 0.0249 -0.5847 0.027 Uiso 1 1 calc R . .
C133 C -0.7850(9) 0.1654(7) -0.4678(6) 0.0185(17) Uani 1 1 d . . .
C132 C -0.7777(9) 0.2612(7) -0.4197(7) 0.0199(18) Uani 1 1 d . . .
H13D H -0.6893 0.3136 -0.3635 0.024 Uiso 1 1 calc R . .
N131 N -0.8932(9) 0.2810(6) -0.4512(7) 0.0307(19) Uani 1 1 d . . .
C136 C -1.0171(10) 0.2052(8) -0.5333(8) 0.030(2) Uani 1 1 d . . .
H13F H -1.0964 0.2189 -0.5573 0.035 Uiso 1 1 calc R . .
C141 C -0.4464(10) 0.2180(8) -0.0642(7) 0.026(2) Uani 1 1 d . . .
C151 C -0.6993(10) 0.1278(7) -0.2357(7) 0.0203(19) Uani 1 1 d . . .
C161 C -0.5875(10) 0.0041(8) -0.1573(6) 0.023(2) Uani 1 1 d . . .

loop_
_atom_site_aniso_label
_atom_site_aniso_U_11
_atom_site_aniso_U_22
_atom_site_aniso_U_33
_atom_site_aniso_U_23
_atom_site_aniso_U_13
_atom_site_aniso_U_12
Re1 0.01558(19) 0.02035(18) 0.01524(18) 0.00589(14) 0.00998(15) 0.00910(15)
Cl1 0.0254(11) 0.0228(10) 0.0159(10) 0.0089(8) 0.0110(9) 0.0128(9)
O41 0.038(5) 0.041(4) 0.037(4) 0.025(4) 0.017(4) 0.010(4)
O51 0.023(3) 0.022(3) 0.022(3) 0.004(3) 0.012(3) 0.008(3)
O61 0.027(4) 0.069(5) 0.024(3) 0.008(3) 0.015(3) 0.034(4)
N1 0.019(4) 0.027(4) 0.011(3) 0.004(3) 0.011(3) 0.014(3)
N11 0.017(4) 0.021(4) 0.021(4) 0.013(3) 0.011(3) 0.017(3)
N21 0.012(3) 0.013(3) 0.014(3) 0.001(3) 0.009(3) 0.002(3)
N31 0.021(4) 0.016(3) 0.034(4) 0.009(3) 0.019(4) 0.008(3)
C12 0.023(5) 0.021(4) 0.024(4) 0.011(4) 0.019(4) 0.016(4)
C13 0.020(5) 0.018(4) 0.012(4) 0.007(3) 0.006(4) 0.011(4)
C14 0.026(5) 0.016(4) 0.026(5) 0.007(3) 0.021(4) 0.015(4)
C15 0.030(5) 0.031(5) 0.016(4) 0.011(4) 0.019(4) 0.018(4)
C16 0.026(5) 0.013(4) 0.019(4) 0.006(3) 0.016(4) 0.007(4)
C22 0.015(4) 0.022(4) 0.021(4) 0.005(3) 0.014(4) 0.009(4)
C23 0.012(4) 0.026(4) 0.013(4) 0.003(3) 0.009(4) 0.007(4)
C24 0.011(4) 0.022(4) 0.016(4) 0.003(3) 0.008(4) 0.001(3)
C25 0.029(5) 0.019(4) 0.026(5) 0.008(4) 0.022(4) 0.012(4)
C26 0.023(5) 0.027(5) 0.023(5) 0.013(4) 0.018(4) 0.014(4)
C32 0.030(4) 0.028(3) 0.021(3) 0.013(3) 0.023(3) 0.018(3)
C33 0.017(4) 0.018(4) 0.017(4) 0.003(3) 0.013(4) 0.006(3)
C34 0.051(6) 0.033(5) 0.037(5) 0.024(4) 0.037(5) 0.035(5)
C35 0.030(4) 0.028(3) 0.021(3) 0.013(3) 0.023(3) 0.018(3)
C36 0.039(6) 0.034(5) 0.032(5) 0.025(4) 0.029(5) 0.022(5)
C41 0.013(4) 0.039(5) 0.016(4) 0.003(4) 0.003(4) 0.012(4)
C51 0.023(5) 0.030(5) 0.022(5) 0.012(4) 0.014(4) 0.017(4)
C61 0.017(5) 0.030(5) 0.018(4) 0.010(4) 0.010(4) 0.008(4)
Re2 0.01595(19) 0.02003(18) 0.01365(17) 0.00545(13) 0.01038(15) 0.00881(14)
Cl2 0.0172(10) 0.0254(10) 0.0163(10) 0.0050(8) 0.0087(9) 0.0112(9)
O141 0.038(4) 0.039(4) 0.020(3) 0.005(3) 0.017(3) 0.018(3)
O151 0.023(4) 0.036(4) 0.024(3) 0.004(3) 0.015(3) 0.016(3)
O161 0.053(5) 0.031(4) 0.049(5) 0.026(3) 0.040(4) 0.025(4)
N2 0.010(3) 0.024(4) 0.017(4) 0.001(3) 0.004(3) 0.008(3)
N111 0.021(4) 0.019(3) 0.017(3) 0.010(3) 0.010(3) 0.016(3)
N121 0.009(3) 0.008(3) 0.021(4) 0.008(3) 0.009(3) -0.001(3)
C135 0.013(4) 0.023(4) 0.023(5) 0.009(4) 0.005(4) 0.008(4)
C112 0.020(4) 0.012(4) 0.021(4) 0.003(3) 0.013(4) 0.008(3)
C113 0.025(5) 0.031(5) 0.018(4) 0.008(4) 0.015(4) 0.018(4)
C114 0.021(5) 0.021(4) 0.022(4) 0.009(3) 0.015(4) 0.013(4)
C115 0.022(5) 0.028(5) 0.030(5) 0.007(4) 0.018(4) 0.012(4)
C116 0.017(5) 0.027(5) 0.026(5) 0.009(4) 0.011(4) 0.014(4)
C122 0.021(5) 0.013(4) 0.028(5) 0.008(3) 0.016(4) 0.005(3)
C123 0.016(4) 0.029(5) 0.012(4) 0.012(3) 0.007(4) 0.010(4)
C124 0.016(4) 0.021(4) 0.019(4) 0.000(3) 0.011(4) 0.004(4)
C125 0.015(4) 0.019(4) 0.015(4) -0.002(3) 0.010(4) 0.006(3)
C126 0.017(4) 0.025(4) 0.015(4) 0.010(3) 0.012(4) 0.010(4)
C134 0.027(5) 0.024(5) 0.021(4) 0.009(4) 0.011(4) 0.016(4)
C133 0.013(4) 0.031(5) 0.016(4) 0.013(4) 0.009(4) 0.010(4)
C132 0.015(4) 0.024(4) 0.025(5) 0.009(4) 0.014(4) 0.010(4)
N131 0.029(5) 0.033(5) 0.045(5) 0.018(4) 0.028(4) 0.015(4)
C136 0.017(5) 0.051(6) 0.038(6) 0.029(5) 0.019(5) 0.022(5)
C141 0.024(5) 0.047(6) 0.013(4) 0.006(4) 0.010(4) 0.023(5)
C151 0.029(5) 0.019(4) 0.028(5) 0.008(4) 0.024(4) 0.015(4)
C161 0.025(5) 0.043(6) 0.009(4) 0.008(4) 0.010(4) 0.020(4)

loop_
_atom_type_symbol
_atom_type_description
_atom_type_scat_dispersion_real
_atom_type_scat_dispersion_imag
_atom_type_scat_source
C C 0.0033 0.0016 'International Tables Vol C Tables 4.2.6.8 and 6.1.1.4'
H H 0.0000 0.0000 'International Tables Vol C Tables 4.2.6.8 and 6.1.1.4'
N N 0.0061 0.0033 'International Tables Vol C Tables 4.2.6.8 and 6.1.1.4'
O O 0.0106 0.0060 'International Tables Vol C Tables 4.2.6.8 and 6.1.1.4'
Cl Cl 0.1484 0.1585 'International Tables Vol C Tables 4.2.6.8 and 6.1.1.4'
Re Re -1.0185 7.2310 'International Tables Vol C Tables 4.2.6.8 and 6.1.1.4'

loop_
_geom_angle_atom_site_label_1
_geom_angle_atom_site_label_2
_geom_angle_atom_site_label_3
_geom_angle
_geom_angle_site_symmetry_1
_geom_angle_site_symmetry_3
_geom_angle_publ_flag
C41 Re1 C61 91.5(4) . . ?
C41 Re1 C51 87.8(4) . . ?
C61 Re1 C51 88.2(4) . . ?
C41 Re1 N11 93.4(3) . . ?
C61 Re1 N11 172.7(3) . . ?
C51 Re1 N11 97.4(3) . . ?
C41 Re1 N21 94.5(3) . . ?
C61 Re1 N21 93.3(3) . . ?
C51 Re1 N21 177.2(3) . . ?
N11 Re1 N21 80.8(2) . . ?
C41 Re1 Cl1 176.3(3) . . ?
C61 Re1 Cl1 91.9(3) . . ?
C51 Re1 Cl1 93.8(3) . . ?
N11 Re1 Cl1 83.14(18) . . ?
N21 Re1 Cl1 83.77(18) . . ?
C33 N1 C22 121.0(6) . . ?
C33 N1 C12 122.1(6) . . ?
C22 N1 C12 116.0(6) . . ?
C12 N11 C16 117.4(7) . . ?
C12 N11 Re1 121.7(5) . . ?
C16 N11 Re1 120.9(6) . . ?
C22 N21 C26 117.0(7) . . ?
C22 N21 Re1 120.7(5) . . ?
C26 N21 Re1 122.2(6) . . ?
C32 N31 C36 117.6(7) . . ?
N11 C12 C13 124.1(7) . . ?
N11 C12 N1 114.7(7) . . ?
C13 C12 N1 121.2(8) . . ?
C12 C13 C14 118.0(8) . . ?
C15 C14 C13 118.3(7) . . ?
C14 C15 C16 120.7(7) . . ?
N11 C16 C15 121.5(8) . . ?
N21 C22 C23 122.5(7) . . ?
N21 C22 N1 115.7(7) . . ?
C23 C22 N1 121.7(8) . . ?
C24 C23 C22 119.1(8) . . ?
C25 C24 C23 118.7(7) . . ?
C24 C25 C26 119.4(8) . . ?
N21 C26 C25 123.2(8) . . ?
N31 C32 C33 125.1(7) . . ?
C34 C33 C32 116.5(8) . . ?
C34 C33 N1 120.6(7) . . ?
C32 C33 N1 122.9(7) . . ?
C35 C34 C33 119.8(7) . . ?
C34 C35 C36 119.9(7) . . ?
N31 C36 C35 121.2(8) . . ?
O41 C41 Re1 174.8(8) . . ?
O51 C51 Re1 178.2(8) . . ?
O61 C61 Re1 179.2(9) . . ?
C151 Re2 C161 89.4(4) . . ?
C151 Re2 C141 86.7(4) . . ?
C161 Re2 C141 88.3(4) . . ?
C151 Re2 N111 94.4(3) . . ?
C161 Re2 N111 174.2(3) . . ?
C141 Re2 N111 96.3(3) . . ?
C151 Re2 N121 93.6(3) . . ?
C161 Re2 N121 93.6(3) . . ?
C141 Re2 N121 178.1(3) . . ?
N111 Re2 N121 81.8(2) . . ?
C151 Re2 Cl2 177.0(3) . . ?
C161 Re2 Cl2 92.7(3) . . ?
C141 Re2 Cl2 95.5(3) . . ?
N111 Re2 Cl2 83.37(18) . . ?
N121 Re2 Cl2 84.16(18) . . ?
C133 N2 C122 126.3(7) . . ?
C133 N2 C112 116.8(7) . . ?
C122 N2 C112 116.0(7) . . ?
C116 N111 C112 116.3(7) . . ?
C116 N111 Re2 123.9(6) . . ?
C112 N111 Re2 119.8(5) . . ?
C126 N121 C122 118.5(7) . . ?
C126 N121 Re2 120.9(5) . . ?
C122 N121 Re2 120.5(5) . . ?
C134 C135 C136 117.4(8) . . ?
N111 C112 C113 123.0(8) . . ?
N111 C112 N2 116.9(7) . . ?
C113 C112 N2 120.1(8) . . ?
C114 C113 C112 118.8(8) . . ?
C113 C114 C115 119.4(8) . . ?
C116 C115 C114 118.3(9) . . ?
N111 C116 C115 124.3(9) . . ?
N121 C122 C123 121.6(7) . . ?
N121 C122 N2 115.6(7) . . ?
C123 C122 N2 122.7(8) . . ?
C124 C123 C122 119.0(8) . . ?
C125 C124 C123 120.4(7) . . ?
C124 C125 C126 117.8(7) . . ?
N121 C126 C125 122.4(8) . . ?
C135 C134 C133 121.1(8) . . ?
C134 C133 N2 123.4(8) . . ?
C134 C133 C132 117.1(8) . . ?
N2 C133 C132 119.4(7) . . ?
N131 C132 C133 123.0(8) . . ?
C136 N131 C132 116.9(8) . . ?
N131 C136 C135 124.4(8) . . ?
O141 C141 Re2 178.1(8) . . ?
O151 C151 Re2 176.5(8) . . ?
O161 C161 Re2 178.2(8) . . ?

loop_
_geom_bond_atom_site_label_1
_geom_bond_atom_site_label_2
_geom_bond_distance
_geom_bond_site_symmetry_2
_geom_bond_publ_flag
Re1 C41 1.895(10) . ?
Re1 C61 1.907(9) . ?
Re1 C51 1.911(9) . ?
Re1 N11 2.194(6) . ?
Re1 N21 2.201(6) . ?
Re1 Cl1 2.479(2) . ?
O41 C41 1.164(11) . ?
O51 C51 1.159(10) . ?
O61 C61 1.164(10) . ?
N1 C33 1.405(11) . ?
N1 C22 1.421(10) . ?
N1 C12 1.426(9) . ?
N11 C12 1.344(11) . ?
N11 C16 1.351(9) . ?
N21 C22 1.347(11) . ?
N21 C26 1.357(10) . ?
N31 C32 1.330(10) . ?
N31 C36 1.360(10) . ?
C12 C13 1.363(11) . ?
C13 C14 1.398(10) . ?
C14 C15 1.368(12) . ?
C15 C16 1.371(11) . ?
C22 C23 1.401(11) . ?
C23 C24 1.395(11) . ?
C24 C25 1.364(12) . ?
C25 C26 1.390(12) . ?
C32 C33 1.391(11) . ?
C33 C34 1.386(10) . ?
C34 C35 1.384(12) . ?
C35 C36 1.386(11) . ?
Re2 C151 1.897(9) . ?
Re2 C161 1.910(10) . ?
Re2 C141 1.939(8) . ?
Re2 N111 2.188(7) . ?
Re2 N121 2.200(7) . ?
Re2 Cl2 2.466(2) . ?
O141 C141 1.143(9) . ?
O151 C151 1.149(10) . ?
O161 C161 1.170(11) . ?
N2 C133 1.395(10) . ?
N2 C122 1.411(10) . ?
N2 C112 1.442(10) . ?
N111 C116 1.345(11) . ?
N111 C112 1.352(11) . ?
N121 C126 1.341(10) . ?
N121 C122 1.363(11) . ?
C135 C134 1.373(12) . ?
C135 C136 1.376(12) . ?
C112 C113 1.384(12) . ?
C113 C114 1.376(12) . ?
C114 C115 1.377(12) . ?
C115 C116 1.373(12) . ?
C122 C123 1.397(11) . ?
C123 C124 1.383(11) . ?
C124 C125 1.373(12) . ?
C125 C126 1.423(10) . ?
C134 C133 1.375(12) . ?
C133 C132 1.400(11) . ?
C132 N131 1.352(11) . ?
N131 C136 1.331(12) . ?
